data_7707323
loop_
_publ_author_name
'Dutta, Debarpan'
'Maity, Suvendu'
'Kundu, Suman'
'Ghosh, Prasanta'

_publ_section_title
;
 Mixed-valence di-ruthenium(II,III) complexes of redox non-innocent
 <i>N</i>-aryl-<i>o</i>-phenylenediamine derivatives.
;
_journal_issue 22
_journal_name_full 'Dalton transactions (Cambridge, England : 2003)'
_journal_page_first 7791
_journal_page_last 7803
_journal_paper_doi 10.1039/d1dt00779c
_journal_volume 50
_journal_year 2021
_chemical_formula_moiety 'C60 H46 Cl4 N8 O8 P2 Ru2'
_chemical_formula_sum 'C60 H46 Cl4 N8 O8 P2 Ru2'
_chemical_formula_weight 1412.93
_space_group_crystal_system triclinic
_space_group_IT_number 2
_space_group_name_Hall '-P 1'
_space_group_name_H-M_alt 'P -1'
_atom_sites_solution_hydrogens geom
_audit_creation_method SHELXL-2016/6
_audit_update_record
;
2021-04-09 deposited with the CCDC.	2021-05-05 downloaded from the CCDC.
;
_cell_angle_alpha 71.9080(10)
_cell_angle_beta 87.1700(10)
_cell_angle_gamma 89.0720(10)
_cell_formula_units_Z 1
_cell_length_a 9.9317(4)
_cell_length_b 10.6409(4)
_cell_length_c 14.8740(6)
_cell_measurement_reflns_used 9923
_cell_measurement_temperature 293(2)
_cell_measurement_theta_max 28.28
_cell_measurement_theta_min 2.82
_cell_volume 1492.38(10)
_computing_cell_refinement 'Bruker SAINT'
_computing_data_collection 'Bruker APEX2'
_computing_data_reduction 'Bruker SAINT'
_computing_molecular_graphics 'Bruker SHELXTL'
_computing_publication_material 'Bruker SHELXTL'
_computing_structure_refinement 'SHELXL-2016/6 (Sheldrick, 2016)'
_computing_structure_solution 'SHELXT 2014/4 (Sheldrick, 2014)'
_diffrn_ambient_temperature 293(2)
_diffrn_measured_fraction_theta_full 0.986
_diffrn_measured_fraction_theta_max 0.987
_diffrn_measurement_device_type 'Bruker APEX-II CCD'
_diffrn_measurement_method '\f and \w scans'
_diffrn_radiation_type MoK\a
_diffrn_radiation_wavelength 0.71073
_diffrn_reflns_av_R_equivalents 0.0299
_diffrn_reflns_av_unetI/netI 0.0266
_diffrn_reflns_Laue_measured_fraction_full 0.986
_diffrn_reflns_Laue_measured_fraction_max 0.987
_diffrn_reflns_limit_h_max 11
_diffrn_reflns_limit_h_min -12
_diffrn_reflns_limit_k_max 12
_diffrn_reflns_limit_k_min -12
_diffrn_reflns_limit_l_max 18
_diffrn_reflns_limit_l_min -18
_diffrn_reflns_number 19080
_diffrn_reflns_point_group_measured_fraction_full 0.986
_diffrn_reflns_point_group_measured_fraction_max 0.987
_diffrn_reflns_theta_full 25.242
_diffrn_reflns_theta_max 25.500
_diffrn_reflns_theta_min 2.885
_diffrn_source Mo
_exptl_absorpt_coefficient_mu 0.801
_exptl_absorpt_correction_T_max 0.872
_exptl_absorpt_correction_T_min 0.811
_exptl_absorpt_correction_type multi-scan
_exptl_absorpt_process_details 'APEX2 (Bruker AXS Inc. 2007)'
_exptl_crystal_colour black
_exptl_crystal_density_diffrn 1.572
_exptl_crystal_description block
_exptl_crystal_F_000 712
_exptl_crystal_size_max 0.32
_exptl_crystal_size_mid 0.21
_exptl_crystal_size_min 0.19
_exptl_transmission_factor_max 0.864
_exptl_transmission_factor_min 0.743
_refine_diff_density_max 0.500
_refine_diff_density_min -0.510
_refine_diff_density_rms 0.074
_refine_ls_extinction_method none
_refine_ls_goodness_of_fit_ref 1.221
_refine_ls_hydrogen_treatment constr
_refine_ls_matrix_type full
_refine_ls_number_parameters 379
_refine_ls_number_reflns 5475
_refine_ls_number_restraints 0
_refine_ls_restrained_S_all 1.221
_refine_ls_R_factor_all 0.0387
_refine_ls_R_factor_gt 0.0331
_refine_ls_shift/su_max 0.001
_refine_ls_shift/su_mean 0.000
_refine_ls_structure_factor_coef Fsqd
_refine_ls_weighting_details 'w=1/[\s^2^(Fo^2^)+(0.0040P)^2^+2.3255P] where P=(Fo^2^+2Fc^2^)/3'
_refine_ls_weighting_scheme calc
_refine_ls_wR_factor_gt 0.0735
_refine_ls_wR_factor_ref 0.0808
_reflns_Friedel_coverage 0.000
_reflns_number_gt 4992
_reflns_number_total 5475
_reflns_threshold_expression 'I > 2\s(I)'
_cod_data_source_file d1dt00779c2.cif
_cod_data_source_block 192_a_a
_cod_depositor_comments 'Adding full bibliography for 7707320--7707323.cif.'
_cod_database_code 7707323
_shelx_shelxl_version_number 2016/6
_shelx_space_group_comment
;
The symmetry employed for this shelxl refinement is uniquely defined
by the following loop, which should always be used as a source of
symmetry information in preference to the above space-group names.
They are only intended as comments.
;

loop_
_space_group_symop_operation_xyz
'x, y, z'
'-x, -y, -z'

loop_
_atom_site_label
_atom_site_type_symbol
_atom_site_fract_x
_atom_site_fract_y
_atom_site_fract_z
_atom_site_U_iso_or_equiv
_atom_site_adp_type
_atom_site_occupancy
_atom_site_site_symmetry_order
_atom_site_calc_flag
_atom_site_refinement_flags_posn
_atom_site_refinement_flags_adp
_atom_site_refinement_flags_occupancy
_atom_site_disorder_assembly
_atom_site_disorder_group
C1 C 0.7053(3) 0.4092(3) 0.1843(2) 0.0396(7) Uani 1 1 d . . . . .
Cl1 Cl 0.22641(8) 0.39977(8) 0.09047(6) 0.04117(18) Uani 1 1 d . . . . .
N1 N 0.6302(3) 0.5091(3) 0.13806(18) 0.0387(6) Uani 1 1 d . . . . .
H1 H 0.662077 0.587974 0.116058 0.046 Uiso 1 1 calc R U . . .
O1 O 0.5162(3) 0.3334(3) 0.41145(19) 0.0670(8) Uani 1 1 d . . . . .
P1 P 0.33991(7) 0.60882(7) 0.19711(5) 0.03072(17) Uani 1 1 d . . . . .
Ru1 Ru 0.44440(2) 0.47089(2) 0.12171(2) 0.02799(8) Uani 1 1 d . . . . .
C2 C 0.8494(4) 0.4013(4) 0.1825(3) 0.0561(10) Uani 1 1 d . . . . .
H2 H 0.901099 0.474436 0.148913 0.067 Uiso 1 1 calc R U . . .
Cl2 Cl 0.45660(8) 0.65861(7) -0.02133(5) 0.03565(17) Uani 1 1 d . . . . .
N2 N 0.4933(2) 0.3116(2) 0.23240(16) 0.0309(5) Uani 1 1 d . . . . .
O2 O 0.4666(4) 0.1645(4) 0.5295(2) 0.1036(13) Uani 1 1 d . . . . .
C3 C 0.9093(4) 0.2873(4) 0.2299(3) 0.0605(10) Uani 1 1 d . . . . .
H3 H 1.002897 0.281958 0.227438 0.073 Uiso 1 1 calc R U . . .
C12 C 0.3323(3) 0.1437(3) 0.2383(2) 0.0351(7) Uani 1 1 d . . . . .
H12 H 0.347043 0.165180 0.173075 0.042 Uiso 1 1 calc R U . . .
O3 O 0.0432(3) -0.1233(3) 0.3828(2) 0.0787(9) Uani 1 1 d . . . . .
C4 C 0.8329(4) 0.1749(4) 0.2837(3) 0.0547(9) Uani 1 1 d . . . . .
H4 H 0.877931 0.097746 0.315494 0.066 Uiso 1 1 calc R U . . .
N4 N 0.4623(3) 0.2278(3) 0.4462(2) 0.0504(7) Uani 1 1 d . . . . .
O4 O 0.1081(6) -0.1145(6) 0.5136(2) 0.169(3) Uani 1 1 d . . . . .
C5 C 0.6963(3) 0.1771(4) 0.2898(2) 0.0455(8) Uani 1 1 d . . . . .
H5 H 0.648286 0.103200 0.326813 0.055 Uiso 1 1 calc R U . . .
N5 N 0.1159(4) -0.0813(4) 0.4290(2) 0.0710(10) Uani 1 1 d . . . . .
C6 C 0.6269(3) 0.2942(3) 0.2388(2) 0.0361(7) Uani 1 1 d . . . . .
C7 C 0.4058(3) 0.2086(3) 0.28773(19) 0.0307(6) Uani 1 1 d . . . . .
C8 C 0.3864(3) 0.1695(3) 0.3862(2) 0.0370(7) Uani 1 1 d . . . . .
C9 C 0.2925(4) 0.0738(3) 0.4329(2) 0.0474(8) Uani 1 1 d . . . . .
H9 H 0.279501 0.048910 0.498378 0.057 Uiso 1 1 calc R U . . .
C10 C 0.2194(3) 0.0168(3) 0.3807(2) 0.0438(8) Uani 1 1 d . . . . .
C11 C 0.2385(3) 0.0486(3) 0.2835(2) 0.0415(7) Uani 1 1 d . . . . .
H11 H 0.189146 0.006780 0.249549 0.050 Uiso 1 1 calc R U . . .
C30 C 0.2779(3) 0.5354(3) 0.3198(2) 0.0370(7) Uani 1 1 d . . . . .
C13 C 0.1866(4) 0.4321(3) 0.3355(3) 0.0468(8) Uani 1 1 d . . . . .
H13 H 0.166217 0.400708 0.285998 0.056 Uiso 1 1 calc R U . . .
C14 C 0.1262(4) 0.3760(4) 0.4244(3) 0.0621(11) Uani 1 1 d . . . . .
H14 H 0.065049 0.307244 0.434319 0.074 Uiso 1 1 calc R U . . .
C15 C 0.1555(4) 0.4206(5) 0.4978(3) 0.0672(12) Uani 1 1 d . . . . .
H15 H 0.113789 0.382888 0.557303 0.081 Uiso 1 1 calc R U . . .
C16 C 0.2463(5) 0.5208(5) 0.4837(3) 0.0708(12) Uani 1 1 d . . . . .
H16 H 0.267661 0.549654 0.534183 0.085 Uiso 1 1 calc R U . . .
C17 C 0.3072(4) 0.5801(4) 0.3945(3) 0.0538(9) Uani 1 1 d . . . . .
H17 H 0.367402 0.649484 0.385161 0.065 Uiso 1 1 calc R U . . .
C18 C 0.1891(3) 0.6991(3) 0.1448(2) 0.0390(7) Uani 1 1 d . . . . .
C19 C 0.1454(4) 0.7058(3) 0.0566(2) 0.0475(8) Uani 1 1 d . . . . .
H19 H 0.194387 0.663588 0.019388 0.057 Uiso 1 1 calc R U . . .
C20 C 0.0291(4) 0.7747(4) 0.0231(3) 0.0624(10) Uani 1 1 d . . . . .
H20 H -0.001433 0.776098 -0.035276 0.075 Uiso 1 1 calc R U . . .
C21 C -0.0412(4) 0.8414(5) 0.0767(3) 0.0716(12) Uani 1 1 d . . . . .
H21 H -0.118486 0.888741 0.053925 0.086 Uiso 1 1 calc R U . . .
C22 C 0.0028(4) 0.8379(5) 0.1632(3) 0.0710(12) Uani 1 1 d . . . . .
H22 H -0.044163 0.883770 0.198758 0.085 Uiso 1 1 calc R U . . .
C23 C 0.1162(4) 0.7667(4) 0.1978(3) 0.0539(9) Uani 1 1 d . . . . .
H23 H 0.144435 0.763585 0.257154 0.065 Uiso 1 1 calc R U . . .
C24 C 0.4561(3) 0.7391(3) 0.1978(2) 0.0399(7) Uani 1 1 d . . . . .
C25 C 0.5656(4) 0.7085(4) 0.2559(3) 0.0586(10) Uani 1 1 d . . . . .
H25 H 0.575325 0.623571 0.297490 0.070 Uiso 1 1 calc R U . . .
C26 C 0.6600(5) 0.8049(6) 0.2514(4) 0.0811(15) Uani 1 1 d . . . . .
H26 H 0.731717 0.785244 0.291399 0.097 Uiso 1 1 calc R U . . .
C27 C 0.6481(5) 0.9294(5) 0.1882(5) 0.0892(18) Uani 1 1 d . . . . .
H27 H 0.712510 0.993245 0.185190 0.107 Uiso 1 1 calc R U . . .
C28 C 0.5419(5) 0.9606(4) 0.1296(4) 0.0777(15) Uani 1 1 d . . . . .
H28 H 0.535337 1.044742 0.086245 0.093 Uiso 1 1 calc R U . . .
C29 C 0.4438(4) 0.8657(3) 0.1351(3) 0.0558(10) Uani 1 1 d . . . . .
H29 H 0.370281 0.887241 0.096712 0.067 Uiso 1 1 calc R U . . .

loop_
_atom_site_aniso_label
_atom_site_aniso_U_11
_atom_site_aniso_U_22
_atom_site_aniso_U_33
_atom_site_aniso_U_23
_atom_site_aniso_U_13
_atom_site_aniso_U_12
C1 0.0316(16) 0.0480(18) 0.0405(17) -0.0156(15) 0.0000(13) -0.0101(14)
Cl1 0.0322(4) 0.0420(4) 0.0477(4) -0.0112(3) -0.0015(3) -0.0099(3)
N1 0.0356(14) 0.0346(14) 0.0428(15) -0.0082(11) 0.0057(11) -0.0122(11)
O1 0.078(2) 0.0745(19) 0.0545(16) -0.0262(15) -0.0071(14) -0.0258(16)
P1 0.0289(4) 0.0288(4) 0.0343(4) -0.0103(3) 0.0056(3) -0.0071(3)
Ru1 0.02788(13) 0.02598(13) 0.02816(13) -0.00613(9) 0.00478(9) -0.00752(9)
C2 0.0330(18) 0.069(3) 0.067(2) -0.022(2) -0.0004(17) -0.0162(17)
Cl2 0.0450(4) 0.0249(3) 0.0335(4) -0.0055(3) 0.0091(3) -0.0035(3)
N2 0.0304(13) 0.0299(12) 0.0298(12) -0.0057(10) 0.0020(10) -0.0063(10)
O2 0.151(4) 0.117(3) 0.0346(16) -0.0054(17) -0.0287(19) -0.042(3)
C3 0.0306(18) 0.083(3) 0.072(3) -0.028(2) -0.0110(18) -0.0025(19)
C12 0.0412(17) 0.0346(15) 0.0262(14) -0.0054(12) 0.0074(12) -0.0075(13)
O3 0.085(2) 0.080(2) 0.0681(19) -0.0197(16) 0.0208(17) -0.0484(18)
C4 0.045(2) 0.066(2) 0.053(2) -0.0169(19) -0.0143(17) 0.0112(18)
N4 0.0548(18) 0.063(2) 0.0354(16) -0.0182(14) -0.0053(13) -0.0035(15)
O4 0.216(5) 0.217(5) 0.045(2) 0.004(3) 0.021(3) -0.165(4)
C5 0.0417(19) 0.053(2) 0.0384(17) -0.0091(15) -0.0050(14) 0.0010(15)
N5 0.083(3) 0.072(2) 0.0448(19) 0.0006(17) 0.0164(18) -0.041(2)
C6 0.0330(16) 0.0433(17) 0.0325(15) -0.0125(13) -0.0009(12) -0.0073(13)
C7 0.0319(15) 0.0282(14) 0.0284(14) -0.0042(11) 0.0035(12) -0.0022(11)
C8 0.0412(17) 0.0376(16) 0.0293(15) -0.0064(13) -0.0012(13) 0.0005(13)
C9 0.056(2) 0.051(2) 0.0257(15) 0.0011(14) 0.0052(14) -0.0068(16)
C10 0.0462(19) 0.0390(17) 0.0364(17) 0.0018(14) 0.0084(14) -0.0109(15)
C11 0.0490(19) 0.0344(16) 0.0382(17) -0.0072(13) 0.0030(14) -0.0127(14)
C30 0.0336(16) 0.0384(16) 0.0379(16) -0.0116(13) 0.0078(13) -0.0059(13)
C13 0.049(2) 0.0429(18) 0.0481(19) -0.0146(15) 0.0130(16) -0.0159(15)
C14 0.055(2) 0.055(2) 0.069(3) -0.013(2) 0.027(2) -0.0179(18)
C15 0.068(3) 0.082(3) 0.041(2) -0.007(2) 0.0216(19) -0.007(2)
C16 0.074(3) 0.097(3) 0.043(2) -0.025(2) 0.011(2) -0.016(3)
C17 0.054(2) 0.066(2) 0.045(2) -0.0236(18) 0.0115(17) -0.0187(18)
C18 0.0318(16) 0.0374(16) 0.0469(18) -0.0125(14) 0.0048(13) -0.0024(13)
C19 0.0441(19) 0.049(2) 0.0465(19) -0.0116(16) -0.0003(15) 0.0038(15)
C20 0.054(2) 0.069(3) 0.059(2) -0.013(2) -0.0114(19) 0.009(2)
C21 0.051(2) 0.077(3) 0.085(3) -0.023(3) -0.009(2) 0.023(2)
C22 0.052(2) 0.083(3) 0.088(3) -0.041(3) 0.000(2) 0.021(2)
C23 0.046(2) 0.059(2) 0.063(2) -0.0283(19) -0.0003(17) 0.0075(17)
C24 0.0382(17) 0.0394(17) 0.0462(18) -0.0208(14) 0.0141(14) -0.0115(14)
C25 0.048(2) 0.068(3) 0.065(2) -0.029(2) 0.0049(18) -0.0214(19)
C26 0.053(3) 0.114(4) 0.098(4) -0.063(3) 0.012(2) -0.037(3)
C27 0.073(3) 0.080(3) 0.137(5) -0.072(4) 0.048(3) -0.048(3)
C28 0.073(3) 0.041(2) 0.120(4) -0.034(2) 0.047(3) -0.021(2)
C29 0.055(2) 0.0358(18) 0.075(3) -0.0175(18) 0.0227(19) -0.0106(16)

loop_
_atom_type_symbol
_atom_type_description
_atom_type_scat_dispersion_real
_atom_type_scat_dispersion_imag
_atom_type_scat_source
C C 0.0033 0.0016 'International Tables Vol C Tables 4.2.6.8 and 6.1.1.4'
H H 0.0000 0.0000 'International Tables Vol C Tables 4.2.6.8 and 6.1.1.4'
Cl Cl 0.1484 0.1585 'International Tables Vol C Tables 4.2.6.8 and 6.1.1.4'
N N 0.0061 0.0033 'International Tables Vol C Tables 4.2.6.8 and 6.1.1.4'
O O 0.0106 0.0060 'International Tables Vol C Tables 4.2.6.8 and 6.1.1.4'
P P 0.1023 0.0942 'International Tables Vol C Tables 4.2.6.8 and 6.1.1.4'
Ru Ru -1.2594 0.8363 'International Tables Vol C Tables 4.2.6.8 and 6.1.1.4'

loop_
_geom_angle_atom_site_label_1
_geom_angle_atom_site_label_2
_geom_angle_atom_site_label_3
_geom_angle
_geom_angle_site_symmetry_1
_geom_angle_site_symmetry_3
_geom_angle_publ_flag
N1 C1 C2 127.7(3) . . ?
N1 C1 C6 113.1(3) . . ?
C2 C1 C6 119.1(3) . . ?
C1 N1 Ru1 117.1(2) . . ?
C1 N1 H1 121.4 . . ?
Ru1 N1 H1 121.4 . . ?
C24 P1 C30 105.96(14) . . ?
C24 P1 C18 103.78(15) . . ?
C30 P1 C18 100.59(14) . . ?
C24 P1 Ru1 109.48(10) . . ?
C30 P1 Ru1 117.80(10) . . ?
C18 P1 Ru1 117.73(11) . . ?
N1 Ru1 N2 78.36(10) . . ?
N1 Ru1 P1 98.54(8) . . ?
N2 Ru1 P1 102.32(7) . . ?
N1 Ru1 Cl1 171.50(8) . . ?
N2 Ru1 Cl1 99.49(7) . . ?
P1 Ru1 Cl1 89.95(3) . . ?
N1 Ru1 Cl2 86.72(8) . . ?
N2 Ru1 Cl2 163.08(7) . . ?
P1 Ru1 Cl2 87.64(3) . . ?
Cl1 Ru1 Cl2 94.11(3) . . ?
N1 Ru1 Cl2 84.77(8) . 2_665 ?
N2 Ru1 Cl2 84.97(7) . 2_665 ?
P1 Ru1 Cl2 172.44(3) . 2_665 ?
Cl1 Ru1 Cl2 86.85(3) . 2_665 ?
Cl2 Ru1 Cl2 85.77(2) . 2_665 ?
C3 C2 C1 119.4(3) . . ?
C3 C2 H2 120.3 . . ?
C1 C2 H2 120.3 . . ?
Ru1 Cl2 Ru1 94.23(2) . 2_665 ?
C6 N2 C7 118.9(2) . . ?
C6 N2 Ru1 112.48(19) . . ?
C7 N2 Ru1 127.35(19) . . ?
C2 C3 C4 121.6(3) . . ?
C2 C3 H3 119.2 . . ?
C4 C3 H3 119.2 . . ?
C11 C12 C7 121.7(3) . . ?
C11 C12 H12 119.2 . . ?
C7 C12 H12 119.2 . . ?
C5 C4 C3 121.8(4) . . ?
C5 C4 H4 119.1 . . ?
C3 C4 H4 119.1 . . ?
O1 N4 O2 123.4(3) . . ?
O1 N4 C8 119.6(3) . . ?
O2 N4 C8 117.0(3) . . ?
C4 C5 C6 119.2(3) . . ?
C4 C5 H5 120.4 . . ?
C6 C5 H5 120.4 . . ?
O4 N5 O3 123.3(4) . . ?
O4 N5 C10 117.3(4) . . ?
O3 N5 C10 119.4(3) . . ?
N2 C6 C5 127.3(3) . . ?
N2 C6 C1 113.8(3) . . ?
C5 C6 C1 118.9(3) . . ?
C12 C7 C8 117.9(3) . . ?
C12 C7 N2 116.5(2) . . ?
C8 C7 N2 125.6(3) . . ?
C9 C8 C7 121.1(3) . . ?
C9 C8 N4 116.2(3) . . ?
C7 C8 N4 122.6(3) . . ?
C10 C9 C8 118.6(3) . . ?
C10 C9 H9 120.7 . . ?
C8 C9 H9 120.7 . . ?
C9 C10 C11 122.3(3) . . ?
C9 C10 N5 119.1(3) . . ?
C11 C10 N5 118.6(3) . . ?
C12 C11 C10 118.3(3) . . ?
C12 C11 H11 120.8 . . ?
C10 C11 H11 120.8 . . ?
C17 C30 C13 118.9(3) . . ?
C17 C30 P1 125.4(2) . . ?
C13 C30 P1 115.5(2) . . ?
C14 C13 C30 120.2(3) . . ?
C14 C13 H13 119.9 . . ?
C30 C13 H13 119.9 . . ?
C15 C14 C13 120.6(4) . . ?
C15 C14 H14 119.7 . . ?
C13 C14 H14 119.7 . . ?
C14 C15 C16 119.8(4) . . ?
C14 C15 H15 120.1 . . ?
C16 C15 H15 120.1 . . ?
C15 C16 C17 120.7(4) . . ?
C15 C16 H16 119.7 . . ?
C17 C16 H16 119.7 . . ?
C30 C17 C16 119.8(4) . . ?
C30 C17 H17 120.1 . . ?
C16 C17 H17 120.1 . . ?
C19 C18 C23 118.6(3) . . ?
C19 C18 P1 124.4(3) . . ?
C23 C18 P1 117.0(3) . . ?
C18 C19 C20 120.6(3) . . ?
C18 C19 H19 119.7 . . ?
C20 C19 H19 119.7 . . ?
C21 C20 C19 119.9(4) . . ?
C21 C20 H20 120.1 . . ?
C19 C20 H20 120.1 . . ?
C22 C21 C20 120.0(4) . . ?
C22 C21 H21 120.0 . . ?
C20 C21 H21 120.0 . . ?
C21 C22 C23 120.3(4) . . ?
C21 C22 H22 119.8 . . ?
C23 C22 H22 119.8 . . ?
C22 C23 C18 120.6(4) . . ?
C22 C23 H23 119.7 . . ?
C18 C23 H23 119.7 . . ?
C29 C24 C25 119.5(3) . . ?
C29 C24 P1 120.6(3) . . ?
C25 C24 P1 119.6(3) . . ?
C26 C25 C24 119.8(4) . . ?
C26 C25 H25 120.1 . . ?
C24 C25 H25 120.1 . . ?
C27 C26 C25 120.3(5) . . ?
C27 C26 H26 119.9 . . ?
C25 C26 H26 119.9 . . ?
C28 C27 C26 120.6(4) . . ?
C28 C27 H27 119.7 . . ?
C26 C27 H27 119.7 . . ?
C27 C28 C29 119.8(5) . . ?
C27 C28 H28 120.1 . . ?
C29 C28 H28 120.1 . . ?
C24 C29 C28 119.9(4) . . ?
C24 C29 H29 120.1 . . ?
C28 C29 H29 120.1 . . ?

loop_
_geom_bond_atom_site_label_1
_geom_bond_atom_site_label_2
_geom_bond_distance
_geom_bond_site_symmetry_2
_geom_bond_publ_flag
C1 N1 1.316(4) . ?
C1 C2 1.431(5) . ?
C1 C6 1.454(4) . ?
Cl1 Ru1 2.4180(7) . ?
N1 Ru1 1.939(3) . ?
N1 H1 0.8600 . ?
O1 N4 1.203(4) . ?
P1 C24 1.821(3) . ?
P1 C30 1.828(3) . ?
P1 C18 1.838(3) . ?
P1 Ru1 2.3123(8) . ?
Ru1 N2 2.034(2) . ?
Ru1 Cl2 2.4237(7) . ?
Ru1 Cl2 2.4867(7) 2_665 ?
C2 C3 1.345(6) . ?
C2 H2 0.9300 . ?
N2 C6 1.340(4) . ?
N2 C7 1.427(3) . ?
O2 N4 1.215(4) . ?
C3 C4 1.422(6) . ?
C3 H3 0.9300 . ?
C12 C11 1.375(4) . ?
C12 C7 1.390(4) . ?
C12 H12 0.9300 . ?
O3 N5 1.201(4) . ?
C4 C5 1.356(5) . ?
C4 H4 0.9300 . ?
N4 C8 1.473(4) . ?
O4 N5 1.196(5) . ?
C5 C6 1.428(5) . ?
C5 H5 0.9300 . ?
N5 C10 1.469(4) . ?
C7 C8 1.397(4) . ?
C8 C9 1.385(4) . ?
C9 C10 1.364(5) . ?
C9 H9 0.9300 . ?
C10 C11 1.383(4) . ?
C11 H11 0.9300 . ?
C30 C17 1.381(5) . ?
C30 C13 1.392(4) . ?
C13 C14 1.381(5) . ?
C13 H13 0.9300 . ?
C14 C15 1.363(6) . ?
C14 H14 0.9300 . ?
C15 C16 1.367(6) . ?
C15 H15 0.9300 . ?
C16 C17 1.392(5) . ?
C16 H16 0.9300 . ?
C17 H17 0.9300 . ?
C18 C19 1.383(5) . ?
C18 C23 1.393(5) . ?
C19 C20 1.386(5) . ?
C19 H19 0.9300 . ?
C20 C21 1.380(6) . ?
C20 H20 0.9300 . ?
C21 C22 1.369(6) . ?
C21 H21 0.9300 . ?
C22 C23 1.377(5) . ?
C22 H22 0.9300 . ?
C23 H23 0.9300 . ?
C24 C29 1.388(5) . ?
C24 C25 1.393(5) . ?
C25 C26 1.385(5) . ?
C25 H25 0.9300 . ?
C26 C27 1.373(8) . ?
C26 H26 0.9300 . ?
C27 C28 1.372(8) . ?
C27 H27 0.9300 . ?
C28 C29 1.396(6) . ?
C28 H28 0.9300 . ?
C29 H29 0.9300 . ?
